data_7200138
loop_
_publ_author_name
'Kendrick, John'
'Gourlay, Matthew D.'
'Neumann, Marcus A.'
'Leusen, Frank J. J.'

_publ_section_title
;
 Predicting spontaneous racemate resolution using recent developments in
 crystal structure prediction
;
_journal_issue 11
_journal_name_full CrystEngComm
_journal_page_first 2391
_journal_page_last 2399
_journal_paper_doi 10.1039/b909038j
_journal_volume 11
_journal_year 2009
_space_group_IT_number 33
_symmetry_cell_setting orthorhombic
_symmetry_Int_Tables_number 33
_symmetry_space_group_name_Hall 'P 2c -2n'
_symmetry_space_group_name_H-M 'P n a 21'
_cell_angle_alpha 90.000000
_cell_angle_beta 90.000000
_cell_angle_gamma 90.000000
_cell_length_a 16.057052
_cell_length_b 4.946941
_cell_length_c 6.818197
_cell_volume 541.592
_cod_data_source_file 5HMO_racemic.cif
_cod_data_source_block 5HMO_R_21
_cod_original_sg_symbol_H-M 'P n a 2_1'
_cod_struct_determination_method theoretical
_cod_database_code 7200138

loop_
_symmetry_equiv_pos_site_id
_symmetry_equiv_pos_as_xyz
1 x,y,z
2 -x,-y,z+1/2
3 x+1/2,-y+1/2,z
4 -x+1/2,y+1/2,z+1/2

loop_
_atom_site_label
_atom_site_type_symbol
_atom_site_fract_x
_atom_site_fract_y
_atom_site_fract_z
C46 C 0.860254 1.621843 1.192047
C47 C 0.878938 1.504638 0.987261
O48 O 0.965033 1.590681 0.947767
C49 C 0.986681 1.783052 1.080781
N50 N 0.926452 1.819876 1.213067
O51 O 1.055165 1.901125 1.066713
C52 C 0.823369 1.611464 0.823661
O53 O 0.824460 1.898234 0.808040
H54 H 0.798455 1.714587 1.197560
H55 H 0.864148 1.467105 1.307317
H56 H 0.878045 1.283204 0.986176
H57 H 0.934959 1.934398 1.337896
H58 H 0.841352 1.514653 0.684495
H59 H 0.759166 1.550081 0.858012
H60 H 0.873191 1.953078 0.728669
